data_2224739
loop_
_publ_author_name
'Yu, Hai-hui'
'Kong, Li'

_publ_section_title
Poly[bis(2,2'-bipyridine-\k^2^<i>N</i>,<i>N</i>')heptadeca-\m-oxido-tetraoxidodicopper(II)divanadate(IV)hexavanadate(V)]
_journal_issue 1
_journal_name_full 'Acta Crystallographica Section E'
_journal_page_first m32
_journal_paper_doi 10.1107/S1600536809052118
_journal_volume 66
_journal_year 2010
_chemical_formula_iupac '[Cu2 V8 O21 (C10 H8 N2)2]'
_chemical_formula_moiety 'C10 H8 Cu N2 O10.50 V4'
_chemical_formula_sum 'C10 H8 Cu N2 O10.5 V4'
_chemical_formula_weight 591.48
_chemical_name_common 'Bis [(2,2'bipyridine) copper(II)]octavanadate(IV)'
_chemical_name_systematic
;
Poly[bis(2,2'-bipyridine-
\k^2^<i>N</i>,<i>N</i>')heptadeca-\m-oxido-
tetraoxidodicopper(II)divanadate(IV)hexavanadate(V)]
;
_space_group_IT_number 2
_symmetry_cell_setting triclinic
_symmetry_space_group_name_Hall '-P 1'
_symmetry_space_group_name_H-M 'P -1'
_atom_sites_solution_hydrogens geom
_atom_sites_solution_primary direct
_atom_sites_solution_secondary difmap
_audit_creation_method SHELXL-97
_cell_angle_alpha 85.58(3)
_cell_angle_beta 72.79(3)
_cell_angle_gamma 72.28(3)
_cell_formula_units_Z 2
_cell_length_a 8.0721(16)
_cell_length_b 9.764(2)
_cell_length_c 11.607(2)
_cell_measurement_reflns_used 3536
_cell_measurement_temperature 293(2)
_cell_measurement_theta_max 26.09
_cell_measurement_theta_min 2.76
_cell_volume 832.3(3)
_computing_cell_refinement 'RAPID-AUTO (Rigaku, 1998)'
_computing_data_collection 'RAPID-AUTO (Rigaku, 1998)'
_computing_data_reduction 'RAPID-AUTO (Rigaku, 1998)'
_computing_molecular_graphics 'ORTEP-3 (Burnett & Johnson, 1996)'
_computing_publication_material 'SHELXTL97 (Sheldrick, 2008)'
_computing_structure_refinement 'SHELXL (Sheldrick, 2008)'
_computing_structure_solution 'SHELXS97 (Sheldrick, 2008)'
_diffrn_ambient_temperature 293(2)
_diffrn_detector_area_resol_mean 10
_diffrn_measured_fraction_theta_full 0.993
_diffrn_measured_fraction_theta_max 0.993
_diffrn_measurement_device_type 'Rigaku R-AXIS RAPID'
_diffrn_measurement_method '\w scans'
_diffrn_radiation_monochromator graphite
_diffrn_radiation_source 'fine-focus sealed tube'
_diffrn_radiation_type MoK\a
_diffrn_radiation_wavelength 0.71073
_diffrn_reflns_av_R_equivalents 0.0175
_diffrn_reflns_av_sigmaI/netI 0.0254
_diffrn_reflns_limit_h_max 9
_diffrn_reflns_limit_h_min -9
_diffrn_reflns_limit_k_max 12
_diffrn_reflns_limit_k_min -12
_diffrn_reflns_limit_l_max 14
_diffrn_reflns_limit_l_min -14
_diffrn_reflns_number 7138
_diffrn_reflns_theta_full 26.09
_diffrn_reflns_theta_max 26.09
_diffrn_reflns_theta_min 2.19
_diffrn_standards_decay_% 0
_diffrn_standards_interval_count 0
_diffrn_standards_interval_time 0
_diffrn_standards_number 0
_exptl_absorpt_coefficient_mu 3.479
_exptl_absorpt_correction_T_max 0.573
_exptl_absorpt_correction_T_min 0.504
_exptl_absorpt_correction_type multi-scan
_exptl_absorpt_process_details '(ABSCOR; Higashi, 1995)'
_exptl_crystal_colour brown
_exptl_crystal_density_diffrn 2.360
_exptl_crystal_density_method 'not measured'
_exptl_crystal_description block
_exptl_crystal_F_000 574
_exptl_crystal_size_max 0.20
_exptl_crystal_size_mid 0.18
_exptl_crystal_size_min 0.16
_refine_diff_density_max 0.391
_refine_diff_density_min -0.369
_refine_ls_extinction_method none
_refine_ls_goodness_of_fit_ref 1.064
_refine_ls_hydrogen_treatment mixed
_refine_ls_matrix_type full
_refine_ls_number_parameters 282
_refine_ls_number_reflns 3261
_refine_ls_number_restraints 0
_refine_ls_restrained_S_all 1.064
_refine_ls_R_factor_all 0.0277
_refine_ls_R_factor_gt 0.0235
_refine_ls_shift/su_max 0.001
_refine_ls_shift/su_mean 0.000
_refine_ls_structure_factor_coef Fsqd
_refine_ls_weighting_details 'calc w=1/[\s^2^(Fo^2^)+(0.0235P)^2^+0.7292P] where P=(Fo^2^+2Fc^2^)/3'
_refine_ls_weighting_scheme calc
_refine_ls_wR_factor_gt 0.0543
_refine_ls_wR_factor_ref 0.0564
_reflns_number_gt 2916
_reflns_number_total 3261
_reflns_threshold_expression >2sigma(I)
_cod_data_source_file pv2241.cif
_cod_data_source_block I
_cod_depositor_comments
;
The following automatic conversions were performed:
'_symmetry_cell_setting' value 'Triclinic' changed to 'triclinic'
according to '/home/saulius/struct/CIF-dictionaries/cif_core.dic'
dictionary named 'cif_core.dic' version 2.4.1 from 2010-06-29.

Automatic conversion script
Id: cif_fix_enum 1527 2010-12-29 10:47:43Z saulius 

The following automatic conversions were performed:

'_symmetry_cell_setting' value 'Triclinic' changed to 'triclinic'
according to /home/saulius/struct/CIF-dictionaries/cif_core.dic
dictionary named 'cif_core.dic' version 2.4.1 from 2010-06-29.

Automatic conversion script
Id: cif_fix_values 1715 2011-07-08 13:25:40Z adriana 
;
_cod_original_cell_volume 832.4(3)
_cod_original_formula_sum 'C10 H8 Cu N2 O10.50 V4'
_cod_database_code 2224739
_cod_database_fobs_code 2224739

loop_
_symmetry_equiv_pos_as_xyz
'x, y, z'
'-x, -y, -z'

loop_
_atom_site_type_symbol
_atom_site_label
_atom_site_fract_x
_atom_site_fract_y
_atom_site_fract_z
_atom_site_U_iso_or_equiv
_atom_site_adp_type
_atom_site_calc_flag
_atom_site_refinement_flags
_atom_site_occupancy
_atom_site_disorder_assembly
_atom_site_disorder_group
C C1 0.2395(4) 0.5437(3) 0.9302(3) 0.0289(7) Uani d . 1 . .
C C2 0.2805(5) 0.4323(3) 1.0073(3) 0.0320(7) Uani d . 1 . .
C C3 0.4432(5) 0.3260(3) 0.9710(3) 0.0317(7) Uani d . 1 . .
C C4 0.5612(4) 0.3335(3) 0.8579(3) 0.0274(6) Uani d . 1 . .
C C5 0.5109(4) 0.4469(3) 0.7846(2) 0.0198(6) Uani d . 1 . .
C C6 0.6235(4) 0.4644(3) 0.6616(2) 0.0201(6) Uani d . 1 . .
C C7 0.7827(4) 0.3634(3) 0.6024(3) 0.0284(7) Uani d . 1 . .
C C8 0.8728(4) 0.3894(3) 0.4858(3) 0.0322(7) Uani d . 1 . .
C C9 0.8050(4) 0.5152(3) 0.4314(3) 0.0306(7) Uani d . 1 . .
C C10 0.6460(4) 0.6144(3) 0.4955(3) 0.0265(6) Uani d . 1 . .
Cu Cu1 0.31722(4) 0.71169(3) 0.70685(3) 0.01922(9) Uani d . 1 . .
H H1 0.128(4) 0.617(3) 0.952(3) 0.029(8) Uiso d . 1 . .
H H2 0.200(4) 0.430(3) 1.081(3) 0.029(8) Uiso d . 1 . .
H H3 0.472(4) 0.254(4) 1.021(3) 0.033(9) Uiso d . 1 . .
H H4 0.668(4) 0.267(3) 0.832(3) 0.029(8) Uiso d . 1 . .
H H5 0.823(4) 0.284(4) 0.644(3) 0.036(9) Uiso d . 1 . .
H H6 0.987(4) 0.315(3) 0.445(3) 0.029(8) Uiso d . 1 . .
H H7 0.865(4) 0.532(3) 0.356(3) 0.027(8) Uiso d . 1 . .
H H8 0.591(4) 0.703(3) 0.461(3) 0.026(8) Uiso d . 1 . .
N N1 0.3521(3) 0.5516(2) 0.8213(2) 0.0210(5) Uani d . 1 . .
N N2 0.5557(3) 0.5887(2) 0.6079(2) 0.0205(5) Uani d . 1 . .
O O1 0.4258(3) 0.8537(2) 0.79009(18) 0.0333(5) Uani d . 1 . .
O O2 0.3334(3) 1.0721(2) 0.41281(17) 0.0276(4) Uani d . 1 . .
O O3 0.3006(3) 0.8439(2) 0.57234(18) 0.0270(4) Uani d . 1 . .
O O4 0.0648(3) 0.8000(2) 0.79171(18) 0.0296(5) Uani d . 1 . .
O O5 0.0000 1.0000 0.5000 0.0330(7) Uani d S 1 . .
O O6 0.0361(3) 1.3383(2) 0.81792(17) 0.0274(5) Uani d . 1 . .
O O7 -0.3076(3) 0.9544(2) 0.82587(18) 0.0308(5) Uani d . 1 . .
O O8 0.3910(2) 1.1332(2) 0.75539(17) 0.0262(4) Uani d . 1 . .
O O9 0.1379(3) 1.1176(2) 0.65337(16) 0.0244(4) Uani d . 1 . .
O O10 -0.0633(3) 1.0792(2) 0.87494(17) 0.0247(4) Uani d . 1 . .
O O11 -0.1608(3) 0.8630(2) 1.02173(17) 0.0284(5) Uani d . 1 . .
V V1 0.54061(6) 0.96749(5) 0.74290(4) 0.01637(11) Uani d . 1 . .
V V2 0.12848(6) 1.16967(5) 0.81859(4) 0.01575(10) Uani d . 1 . .
V V3 -0.11097(6) 0.92167(5) 0.87896(4) 0.01417(10) Uani d . 1 . .
V V4 0.19437(6) 1.00633(5) 0.53774(4) 0.01430(10) Uani d . 1 . .

loop_
_atom_site_aniso_label
_atom_site_aniso_U_11
_atom_site_aniso_U_22
_atom_site_aniso_U_33
_atom_site_aniso_U_12
_atom_site_aniso_U_13
_atom_site_aniso_U_23
C1 0.0296(16) 0.0257(16) 0.0275(16) -0.0045(14) -0.0062(13) 0.0000(13)
C2 0.0417(19) 0.0330(17) 0.0197(16) -0.0140(15) -0.0046(14) 0.0047(13)
C3 0.0436(19) 0.0250(16) 0.0297(17) -0.0111(14) -0.0167(15) 0.0108(13)
C4 0.0263(16) 0.0228(15) 0.0316(17) -0.0029(13) -0.0113(13) 0.0033(12)
C5 0.0228(14) 0.0174(13) 0.0222(14) -0.0052(11) -0.0113(11) -0.0006(11)
C6 0.0199(14) 0.0171(13) 0.0243(14) -0.0036(11) -0.0095(11) -0.0003(11)
C7 0.0241(15) 0.0252(16) 0.0335(17) -0.0007(13) -0.0115(13) 0.0008(13)
C8 0.0220(15) 0.0311(17) 0.0360(18) -0.0008(13) -0.0030(14) -0.0057(14)
C9 0.0281(16) 0.0340(17) 0.0266(17) -0.0104(14) -0.0017(13) -0.0011(13)
C10 0.0281(16) 0.0274(16) 0.0238(15) -0.0085(13) -0.0079(13) 0.0045(12)
Cu1 0.01834(17) 0.01617(17) 0.02058(18) -0.00094(13) -0.00635(13) 0.00129(13)
N1 0.0232(12) 0.0174(11) 0.0210(12) -0.0046(9) -0.0061(10) 0.0021(9)
N2 0.0209(12) 0.0172(11) 0.0233(12) -0.0040(9) -0.0080(10) 0.0016(9)
O1 0.0460(13) 0.0461(13) 0.0204(10) -0.0322(11) -0.0096(10) 0.0041(9)
O2 0.0322(11) 0.0334(11) 0.0166(10) -0.0143(9) -0.0020(8) 0.0021(8)
O3 0.0280(11) 0.0242(10) 0.0260(11) -0.0007(9) -0.0119(9) 0.0042(8)
O4 0.0204(10) 0.0293(11) 0.0314(12) 0.0006(9) -0.0038(9) -0.0022(9)
O5 0.0244(15) 0.0468(19) 0.0342(17) -0.0099(14) -0.0179(13) -0.0021(14)
O6 0.0340(11) 0.0217(10) 0.0213(10) -0.0047(9) -0.0038(9) 0.0000(8)
O7 0.0211(10) 0.0457(13) 0.0304(12) -0.0080(9) -0.0159(9) -0.0024(10)
O8 0.0198(10) 0.0335(11) 0.0233(10) -0.0052(9) -0.0064(8) 0.0014(9)
O9 0.0282(11) 0.0295(11) 0.0163(10) -0.0069(9) -0.0084(8) -0.0033(8)
O10 0.0246(10) 0.0259(10) 0.0267(11) -0.0124(9) -0.0075(8) 0.0029(8)
O11 0.0348(12) 0.0411(12) 0.0181(10) -0.0201(10) -0.0132(9) 0.0078(9)
V1 0.0148(2) 0.0247(2) 0.0129(2) -0.00865(19) -0.00619(17) 0.00187(17)
V2 0.0192(2) 0.0173(2) 0.0117(2) -0.00599(18) -0.00523(17) 0.00065(17)
V3 0.0121(2) 0.0199(2) 0.0120(2) -0.00499(17) -0.00582(16) 0.00196(17)
V4 0.0136(2) 0.0184(2) 0.0109(2) -0.00274(17) -0.00571(17) 0.00037(16)

loop_
_atom_type_symbol
_atom_type_description
_atom_type_scat_dispersion_real
_atom_type_scat_dispersion_imag
_atom_type_scat_source
C C 0.0033 0.0016 'International Tables Vol C Tables 4.2.6.8 and 6.1.1.4'
H H 0.0000 0.0000 'International Tables Vol C Tables 4.2.6.8 and 6.1.1.4'
N N 0.0061 0.0033 'International Tables Vol C Tables 4.2.6.8 and 6.1.1.4'
O O 0.0106 0.0060 'International Tables Vol C Tables 4.2.6.8 and 6.1.1.4'
Cu Cu 0.3201 1.2651 'International Tables Vol C Tables 4.2.6.8 and 6.1.1.4'
V V 0.3005 0.5294 'International Tables Vol C Tables 4.2.6.8 and 6.1.1.4'

loop_
_geom_angle_atom_site_label_1
_geom_angle_atom_site_label_2
_geom_angle_atom_site_label_3
_geom_angle_site_symmetry_1
_geom_angle_site_symmetry_3
_geom_angle
_geom_angle_publ_flag
N1 C1 C2 . . 122.2(3) ?
N1 C1 H1 . . 116.7(19) ?
C2 C1 H1 . . 121.0(19) ?
C3 C2 C1 . . 118.9(3) ?
C3 C2 H2 . . 121(2) ?
C1 C2 H2 . . 120(2) ?
C2 C3 C4 . . 119.2(3) ?
C2 C3 H3 . . 119(2) ?
C4 C3 H3 . . 121(2) ?
C5 C4 C3 . . 118.9(3) ?
C5 C4 H4 . . 120(2) ?
C3 C4 H4 . . 121(2) ?
N1 C5 C4 . . 121.5(3) ?
N1 C5 C6 . . 114.8(2) ?
C4 C5 C6 . . 123.7(3) ?
N2 C6 C7 . . 121.4(3) ?
N2 C6 C5 . . 114.4(2) ?
C7 C6 C5 . . 124.2(3) ?
C8 C7 C6 . . 119.0(3) ?
C8 C7 H5 . . 124(2) ?
C6 C7 H5 . . 117(2) ?
C9 C8 C7 . . 119.8(3) ?
C9 C8 H6 . . 122.7(18) ?
C7 C8 H6 . . 117.5(18) ?
C8 C9 C10 . . 119.0(3) ?
C8 C9 H7 . . 119(2) ?
C10 C9 H7 . . 122(2) ?
N2 C10 C9 . . 121.5(3) ?
N2 C10 H8 . . 116.0(18) ?
C9 C10 H8 . . 122.4(18) ?
O4 Cu1 O3 . . 91.37(9) ?
O4 Cu1 N1 . . 94.77(10) ?
O3 Cu1 N1 . . 170.15(9) ?
O4 Cu1 N2 . . 167.12(9) ?
O3 Cu1 N2 . . 90.36(9) ?
N1 Cu1 N2 . . 81.96(10) ?
O4 Cu1 O1 . . 95.62(9) ?
O3 Cu1 O1 . . 90.80(8) ?
N1 Cu1 O1 . . 96.24(9) ?
N2 Cu1 O1 . . 97.12(9) ?
C1 N1 C5 . . 119.1(2) ?
C1 N1 Cu1 . . 126.2(2) ?
C5 N1 Cu1 . . 114.58(18) ?
C10 N2 C6 . . 119.3(2) ?
C10 N2 Cu1 . . 126.54(19) ?
C6 N2 Cu1 . . 114.11(18) ?
V1 O1 Cu1 . . 136.75(11) ?
V4 O2 V1 . 2_676 142.02(12) ?
V4 O3 Cu1 . . 143.18(12) ?
V3 O4 Cu1 . . 156.12(13) ?
V4 O5 V4 2_576 . 180.0 ?
V1 O7 V3 1_455 . 166.30(13) ?
V1 O8 V2 . . 123.33(11) ?
V4 O9 V2 . . 154.58(12) ?
V3 O10 V2 . . 143.70(12) ?
V3 O11 V2 . 2_577 153.85(12) ?
O1 V1 O8 . . 107.63(11) ?
O1 V1 O7 . 1_655 110.71(11) ?
O8 V1 O7 . 1_655 111.38(10) ?
O1 V1 O2 . 2_676 108.79(10) ?
O8 V1 O2 . 2_676 109.54(10) ?
O7 V1 O2 1_655 2_676 108.75(10) ?
O6 V2 O11 . 2_577 103.25(10) ?
O6 V2 O10 . . 107.76(10) ?
O11 V2 O10 2_577 . 86.50(9) ?
O6 V2 O8 . . 107.90(10) ?
O11 V2 O8 2_577 . 87.79(9) ?
O10 V2 O8 . . 144.26(9) ?
O6 V2 O9 . . 99.91(10) ?
O11 V2 O9 2_577 . 156.82(9) ?
O10 V2 O9 . . 85.62(9) ?
O8 V2 O9 . . 85.96(9) ?
O4 V3 O11 . . 110.09(11) ?
O4 V3 O10 . . 110.01(10) ?
O11 V3 O10 . . 110.08(10) ?
O4 V3 O7 . . 110.49(10) ?
O11 V3 O7 . . 108.55(10) ?
O10 V3 O7 . . 107.58(10) ?
O3 V4 O9 . . 109.67(10) ?
O3 V4 O2 . . 111.30(10) ?
O9 V4 O2 . . 107.76(10) ?
O3 V4 O5 . . 108.67(8) ?
O9 V4 O5 . . 111.12(7) ?
O2 V4 O5 . . 108.34(7) ?

loop_
_geom_bond_atom_site_label_1
_geom_bond_atom_site_label_2
_geom_bond_site_symmetry_2
_geom_bond_distance
_geom_bond_publ_flag
C1 N1 . 1.333(4) ?
C1 C2 . 1.378(4) ?
C1 H1 . 0.94(3) ?
C2 C3 . 1.375(5) ?
C2 H2 . 0.91(3) ?
C3 C4 . 1.387(4) ?
C3 H3 . 0.90(3) ?
C4 C5 . 1.379(4) ?
C4 H4 . 0.89(3) ?
C5 N1 . 1.348(3) ?
C5 C6 . 1.477(4) ?
C6 N2 . 1.357(3) ?
C6 C7 . 1.381(4) ?
C7 C8 . 1.379(4) ?
C7 H5 . 0.91(3) ?
C8 C9 . 1.372(4) ?
C8 H6 . 0.99(3) ?
C9 C10 . 1.389(4) ?
C9 H7 . 0.89(3) ?
C10 N2 . 1.340(4) ?
C10 H8 . 0.96(3) ?
Cu1 O4 . 1.934(2) ?
Cu1 O3 . 1.957(2) ?
Cu1 N1 . 1.980(2) ?
Cu1 N2 . 1.991(2) ?
Cu1 O1 . 2.252(2) ?
O1 V1 . 1.621(2) ?
O2 V4 . 1.763(2) ?
O2 V1 2_676 1.797(2) ?
O3 V4 . 1.6398(19) ?
O4 V3 . 1.661(2) ?
O5 V4 2_576 1.7684(6) ?
O5 V4 . 1.7684(6) ?
O6 V2 . 1.588(2) ?
O7 V1 1_455 1.7405(19) ?
O7 V3 . 1.8003(19) ?
O8 V1 . 1.686(2) ?
O8 V2 . 1.953(2) ?
O9 V4 . 1.6586(19) ?
O9 V2 . 1.9957(19) ?
O10 V3 . 1.6894(19) ?
O10 V2 . 1.936(2) ?
O11 V3 . 1.6840(19) ?
O11 V2 2_577 1.9363(19) ?
V1 O7 1_655 1.7405(19) ?
V1 O2 2_676 1.797(2) ?
V2 O11 2_577 1.9363(19) ?

loop_
_geom_hbond_atom_site_label_D
_geom_hbond_atom_site_label_H
_geom_hbond_atom_site_label_A
_geom_hbond_site_symmetry_A
_geom_hbond_distance_DH
_geom_hbond_distance_HA
_geom_hbond_distance_DA
_geom_hbond_angle_DHA
C1 H1 O4 . 0.94(3) 2.53(3) 3.068(4) 117(2)
C2 H2 O6 2_577 0.91(3) 2.57(3) 3.132(4) 121(2)
C4 H4 O10 1_645 0.89(3) 2.53(3) 3.330(4) 150(3)
C7 H5 O9 1_645 0.91(3) 2.59(3) 3.306(4) 136(3)
C9 H7 O6 2_676 0.89(3) 2.36(3) 3.216(4) 160(3)
C10 H8 O3 . 0.96(3) 2.36(3) 2.937(4) 118(2)
